data_7131149
loop_
_publ_author_name
'Harada, Kaho'
'Hasegawa, Chika'
'Matsumoto, Taisuke'
'Sugishita, Hiroki'
'Kitamura, Chitoshi'
'Higashibayashi, Shuhei'
'Hasegawa, Masashi'
'Suzuki, Shuichi'
'Kato, Shin-Ichiro'

_publ_section_title
;
 A double-helical S,C-bridged tetraphenyl-<i>para</i>-phenylenediamine and
 its persistent radical cation.
;
_journal_issue 10
_journal_name_full 'Chemical communications (Cambridge, England)'
_journal_page_first 1301
_journal_page_last 1304
_journal_paper_doi 10.1039/d2cc06144a
_journal_volume 59
_journal_year 2023
_chemical_formula_moiety 'C36 H28 N2 S2'
_chemical_formula_sum 'C36 H28 N2 S2'
_chemical_formula_weight 552.72
_space_group_crystal_system orthorhombic
_space_group_IT_number 33
_space_group_name_Hall 'P 2c -2n'
_space_group_name_H-M_alt 'P n a 21'
_atom_sites_solution_hydrogens geom
_atom_sites_solution_primary dual
_audit_creation_date 2021-10-05
_audit_creation_method
;
Olex2 1.2
(compiled 2018.05.29 svn.r3508 for OlexSys, GUI svn.r5506)
;
_audit_update_record
;
2022-06-13 deposited with the CCDC.	2022-12-30 downloaded from the CCDC.
;
_cell_angle_alpha 90
_cell_angle_beta 90
_cell_angle_gamma 90
_cell_formula_units_Z 4
_cell_length_a 25.8351(9)
_cell_length_b 12.3566(5)
_cell_length_c 8.2933(3)
_cell_measurement_reflns_used 10845
_cell_measurement_temperature 100
_cell_measurement_theta_max 30.6810
_cell_measurement_theta_min 2.2350
_cell_volume 2647.50(17)
_computing_cell_refinement 'CrysAlisPro 1.171.39.46e (Rigaku OD, 2018)'
_computing_data_collection 'CrysAlisPro 1.171.39.46e (Rigaku OD, 2018)'
_computing_data_reduction 'CrysAlisPro 1.171.39.46e (Rigaku OD, 2018)'
_computing_molecular_graphics 'Olex2 (Dolomanov et al., 2009)'
_computing_publication_material 'Olex2 (Dolomanov et al., 2009)'
_computing_structure_refinement 'ShelXL (Sheldrick, 2015)'
_computing_structure_solution 'ShelXT (Sheldrick, 2015)'
_diffrn_ambient_temperature 100
_diffrn_detector 'Rigaku HyPix-6000 area detector'
_diffrn_detector_area_resol_mean 10.0
_diffrn_detector_type 'HPC area detector'
_diffrn_measured_fraction_theta_full 0.999
_diffrn_measured_fraction_theta_max 0.999
_diffrn_measurement_details
;
List of Runs (angles in degrees, time in seconds):

  # Type    Start    End  Width  t~exp~   \w     \q     \k     \f   Frames
#--------------------------------------------------------------------------
  1  \w      5.00  79.00   0.50   10.00    --  -10.20  45.00  90.00  148
  2  \w    -99.00 -31.00   0.50   10.00    --  -10.20  45.00 150.00  136
  3  \w    -15.00  79.00   0.50   10.00    --  -10.20  45.00 150.00  188
  4  \w    -99.00 -19.00   0.50   10.00    --  -10.20  45.00  90.00  160
  5  \w    -17.00  10.00   0.50   10.00    --  -10.20  45.00 -18.33   54
  6  \w    -56.00 -30.00   0.50   10.00    --  -10.20  45.00 -18.33   52
;
_diffrn_measurement_device 'three-circle diffractometer'
_diffrn_measurement_device_type 'Rigaku AFC HyPix-6000'
_diffrn_measurement_method '\w scans'
_diffrn_orient_matrix_type 'CrysAlisPro convention (1999,Acta A55,543-557)'
_diffrn_orient_matrix_UB_11 0.0073326000
_diffrn_orient_matrix_UB_12 0.0532156000
_diffrn_orient_matrix_UB_13 0.0226531000
_diffrn_orient_matrix_UB_21 -0.0261247000
_diffrn_orient_matrix_UB_22 0.0170823000
_diffrn_orient_matrix_UB_23 -0.0072710000
_diffrn_orient_matrix_UB_31 -0.0043203000
_diffrn_orient_matrix_UB_32 -0.0128990000
_diffrn_orient_matrix_UB_33 0.0821495000
_diffrn_radiation_monochromator 'multi-layer mirror optics'
_diffrn_radiation_probe x-ray
_diffrn_radiation_type MoK\a
_diffrn_radiation_wavelength 0.71073
_diffrn_reflns_av_R_equivalents 0.0400
_diffrn_reflns_av_unetI/netI 0.0329
_diffrn_reflns_Laue_measured_fraction_full 0.999
_diffrn_reflns_Laue_measured_fraction_max 0.999
_diffrn_reflns_limit_h_max 31
_diffrn_reflns_limit_h_min -33
_diffrn_reflns_limit_k_max 16
_diffrn_reflns_limit_k_min -16
_diffrn_reflns_limit_l_max 9
_diffrn_reflns_limit_l_min -10
_diffrn_reflns_number 28457
_diffrn_reflns_point_group_measured_fraction_full 0.972
_diffrn_reflns_point_group_measured_fraction_max 0.962
_diffrn_reflns_theta_full 25.242
_diffrn_reflns_theta_max 27.484
_diffrn_reflns_theta_min 2.281
_diffrn_source 'rotating anode X-ray generator'
_diffrn_source_type FR-E+
_exptl_absorpt_coefficient_mu 0.232
_exptl_absorpt_correction_T_max 1.000
_exptl_absorpt_correction_T_min 0.871
_exptl_absorpt_correction_type gaussian
_exptl_absorpt_process_details
;
CrysAlisPro 1.171.39.46e (Rigaku Oxford Diffraction, 2018)
Numerical absorption correction based on gaussian integration over
			a multifaceted crystal model
Empirical absorption correction using spherical harmonics,
 implemented in SCALE3 ABSPACK scaling algorithm.
;
_exptl_crystal_colour yellow
_exptl_crystal_colour_primary yellow
_exptl_crystal_density_diffrn 1.387
_exptl_crystal_description prism
_exptl_crystal_F_000 1160
_exptl_crystal_size_max 0.161
_exptl_crystal_size_mid 0.076
_exptl_crystal_size_min 0.055
_refine_diff_density_max 0.242
_refine_diff_density_min -0.193
_refine_diff_density_rms 0.043
_refine_ls_abs_structure_details
;
 Flack x determined using 2234 quotients [(I+)-(I-)]/[(I+)+(I-)]
 (Parsons, Flack and Wagner, Acta Cryst. B69 (2013) 249-259).
;
_refine_ls_abs_structure_Flack 0.09(3)
_refine_ls_extinction_method none
_refine_ls_goodness_of_fit_ref 1.028
_refine_ls_hydrogen_treatment constr
_refine_ls_matrix_type full
_refine_ls_number_parameters 365
_refine_ls_number_reflns 5846
_refine_ls_number_restraints 1
_refine_ls_restrained_S_all 1.028
_refine_ls_R_factor_all 0.0371
_refine_ls_R_factor_gt 0.0322
_refine_ls_shift/su_max 0.001
_refine_ls_shift/su_mean 0.000
_refine_ls_structure_factor_coef Fsqd
_refine_ls_weighting_details 'w=1/[\s^2^(Fo^2^)+(0.0407P)^2^+0.6279P] where P=(Fo^2^+2Fc^2^)/3'
_refine_ls_weighting_scheme calc
_refine_ls_wR_factor_gt 0.0749
_refine_ls_wR_factor_ref 0.0768
_reflns_Friedel_coverage 0.800
_reflns_Friedel_fraction_full 0.940
_reflns_Friedel_fraction_max 0.919
_reflns_number_gt 5402
_reflns_number_total 5846
_reflns_threshold_expression 'I > 2\s(I)'
_cod_data_source_file d2cc06144a2.cif
_cod_data_source_block ks2110b
_cod_depositor_comments 'Adding full bibliography for 7131149--7131152.cif.'
_cod_database_code 7131149
_shelx_shelxl_version_number 2018/3
_chemical_oxdiff_formula 'C11 H10 N O'
_chemical_oxdiff_usercomment 100K
_shelx_space_group_comment
;
The symmetry employed for this shelxl refinement is uniquely defined
by the following loop, which should always be used as a source of
symmetry information in preference to the above space-group names.
They are only intended as comments.
;
_reflns_odcompleteness_completeness 99.88
_reflns_odcompleteness_iscentric 1
_reflns_odcompleteness_theta 27.42
_olex2_refinement_description
;
1. Fixed Uiso
 At 1.2 times of:
  All C(H) groups
 At 1.5 times of:
  All C(H,H,H) groups
2.a Aromatic/amide H refined with riding coordinates:
 C1(H1), C8(H8), C9(H9), C10(H10), C14(H14), C15(H15), C16(H16), C17(H17),
 C19(H19), C26(H26), C27(H27), C28(H28), C32(H32), C33(H33), C34(H34), C35(H35)
2.b Idealised Me refined as rotating group:
 C5(H5A,H5B,H5C), C6(H6A,H6B,H6C), C23(H23A,H23B,H23C), C24(H24A,H24B,H24C)
;
_olex2_submission_special_instructions 'No special instructions were received'
_oxdiff_exptl_absorpt_empirical_details
;
Empirical correction (ABSPACK) includes:
- Absorption correction using spherical harmonics
- Frame scaling
;
_oxdiff_exptl_absorpt_empirical_full_max 1.043
_oxdiff_exptl_absorpt_empirical_full_min 0.962

loop_
_space_group_symop_operation_xyz
'x, y, z'
'-x, -y, z+1/2'
'x+1/2, -y+1/2, z'
'-x+1/2, y+1/2, z+1/2'

loop_
_atom_site_label
_atom_site_type_symbol
_atom_site_fract_x
_atom_site_fract_y
_atom_site_fract_z
_atom_site_U_iso_or_equiv
_atom_site_adp_type
_atom_site_occupancy
_atom_site_site_symmetry_order
_atom_site_calc_flag
_atom_site_refinement_flags_posn
_atom_site_refinement_flags_adp
_atom_site_refinement_flags_occupancy
_atom_site_disorder_assembly
_atom_site_disorder_group
C1 C 0.32091(9) 0.38928(18) 0.5990(3) 0.0146(5) Uani 1 1 d . . . . .
H1 H 0.294311 0.358719 0.663675 0.018 Uiso 1 1 calc R . . . .
C2 C 0.31319(8) 0.49116(18) 0.5299(3) 0.0141(5) Uani 1 1 d . . . . .
C3 C 0.35169(9) 0.53824(17) 0.4347(3) 0.0146(5) Uani 1 1 d . . . . .
C4 C 0.34104(9) 0.64436(18) 0.3462(3) 0.0150(5) Uani 1 1 d . . . . .
C5 C 0.39129(9) 0.7034(2) 0.3035(3) 0.0213(5) Uani 1 1 d . . . . .
H5A H 0.383075 0.771627 0.248870 0.032 Uiso 1 1 calc GR . . . .
H5B H 0.412169 0.657859 0.231870 0.032 Uiso 1 1 calc GR . . . .
H5C H 0.410796 0.718573 0.402267 0.032 Uiso 1 1 calc GR . . . .
C6 C 0.31192(9) 0.61680(19) 0.1889(3) 0.0179(5) Uani 1 1 d . . . . .
H6A H 0.280353 0.576378 0.214669 0.027 Uiso 1 1 calc GR . . . .
H6B H 0.334197 0.572667 0.119422 0.027 Uiso 1 1 calc GR . . . .
H6C H 0.302735 0.683875 0.132682 0.027 Uiso 1 1 calc GR . . . .
C7 C 0.30450(9) 0.71342(18) 0.4462(3) 0.0166(5) Uani 1 1 d . . . . .
C8 C 0.30228(10) 0.82609(19) 0.4311(3) 0.0211(5) Uani 1 1 d . . . . .
H8 H 0.328567 0.862286 0.371895 0.025 Uiso 1 1 calc R . . . .
C9 C 0.26305(11) 0.8861(2) 0.4998(3) 0.0248(6) Uani 1 1 d . . . . .
H9 H 0.262219 0.962487 0.486708 0.030 Uiso 1 1 calc R . . . .
C10 C 0.22483(10) 0.8342(2) 0.5881(3) 0.0241(6) Uani 1 1 d . . . . .
H10 H 0.196890 0.874431 0.632211 0.029 Uiso 1 1 calc R . . . .
C11 C 0.22754(9) 0.72283(19) 0.6118(3) 0.0195(5) Uani 1 1 d . . . . .
C12 C 0.26689(9) 0.66245(18) 0.5403(3) 0.0168(5) Uani 1 1 d . . . . .
C13 C 0.21791(9) 0.4959(2) 0.5362(3) 0.0155(5) Uani 1 1 d . . . . .
C14 C 0.21268(9) 0.40483(18) 0.4392(3) 0.0181(5) Uani 1 1 d . . . . .
H14 H 0.242450 0.372571 0.392183 0.022 Uiso 1 1 calc R . . . .
C15 C 0.16411(10) 0.3609(2) 0.4109(3) 0.0235(6) Uani 1 1 d . . . . .
H15 H 0.160751 0.298519 0.344839 0.028 Uiso 1 1 calc R . . . .
C16 C 0.12020(10) 0.4080(2) 0.4789(3) 0.0267(6) Uani 1 1 d . . . . .
H16 H 0.086961 0.377833 0.459245 0.032 Uiso 1 1 calc R . . . .
C17 C 0.12522(9) 0.4979(2) 0.5743(3) 0.0248(6) Uani 1 1 d . . . . .
H17 H 0.095314 0.530746 0.619635 0.030 Uiso 1 1 calc R . . . .
C18 C 0.17396(9) 0.5415(2) 0.6053(3) 0.0192(5) Uani 1 1 d . . . . .
C19 C 0.39740(9) 0.48178(18) 0.4140(3) 0.0152(5) Uani 1 1 d . . . . .
H19 H 0.424337 0.513102 0.351505 0.018 Uiso 1 1 calc R . . . .
C20 C 0.40489(9) 0.38055(18) 0.4822(3) 0.0149(5) Uani 1 1 d . . . . .
C21 C 0.36649(9) 0.33141(18) 0.5757(3) 0.0147(5) Uani 1 1 d . . . . .
C22 C 0.37776(9) 0.22109(18) 0.6522(3) 0.0154(5) Uani 1 1 d . . . . .
C23 C 0.40913(10) 0.2375(2) 0.8089(3) 0.0203(5) Uani 1 1 d . . . . .
H23A H 0.439695 0.281912 0.786026 0.030 Uiso 1 1 calc GR . . . .
H23B H 0.420095 0.167010 0.850829 0.030 Uiso 1 1 calc GR . . . .
H23C H 0.387491 0.274070 0.889241 0.030 Uiso 1 1 calc GR . . . .
C24 C 0.32773(9) 0.16115(18) 0.6945(3) 0.0191(5) Uani 1 1 d . . . . .
H24A H 0.307121 0.205344 0.768738 0.029 Uiso 1 1 calc GR . . . .
H24B H 0.336202 0.092010 0.746036 0.029 Uiso 1 1 calc GR . . . .
H24C H 0.307830 0.147731 0.595929 0.029 Uiso 1 1 calc GR . . . .
C25 C 0.41180(9) 0.15530(19) 0.5382(3) 0.0153(5) Uani 1 1 d . . . . .
C26 C 0.41015(9) 0.04256(19) 0.5286(3) 0.0179(5) Uani 1 1 d . . . . .
H26 H 0.384589 0.003946 0.587520 0.021 Uiso 1 1 calc R . . . .
C27 C 0.44531(10) -0.01385(19) 0.4343(3) 0.0209(5) Uani 1 1 d . . . . .
H27 H 0.444204 -0.090687 0.432558 0.025 Uiso 1 1 calc R . . . .
C28 C 0.48194(9) 0.03972(19) 0.3427(3) 0.0185(5) Uani 1 1 d . . . . .
H28 H 0.506190 0.000489 0.279470 0.022 Uiso 1 1 calc R . . . .
C29 C 0.48254(9) 0.15225(18) 0.3450(3) 0.0163(5) Uani 1 1 d . . . . .
C30 C 0.44870(9) 0.20964(17) 0.4447(3) 0.0149(5) Uani 1 1 d . . . . .
C31 C 0.49913(8) 0.37676(18) 0.4357(3) 0.0156(5) Uani 1 1 d . . . . .
C32 C 0.50988(9) 0.46884(19) 0.5269(3) 0.0171(5) Uani 1 1 d . . . . .
H32 H 0.485264 0.494457 0.602978 0.021 Uiso 1 1 calc R . . . .
C33 C 0.55635(10) 0.5230(2) 0.5069(3) 0.0199(5) Uani 1 1 d . . . . .
H33 H 0.563010 0.587144 0.566647 0.024 Uiso 1 1 calc R . . . .
C34 C 0.59322(9) 0.4842(2) 0.4000(3) 0.0207(5) Uani 1 1 d . . . . .
H34 H 0.624775 0.522417 0.385133 0.025 Uiso 1 1 calc R . . . .
C35 C 0.58404(9) 0.39000(19) 0.3152(3) 0.0190(5) Uani 1 1 d . . . . .
H35 H 0.609989 0.361277 0.246268 0.023 Uiso 1 1 calc R . . . .
C36 C 0.53674(9) 0.33713(18) 0.3309(3) 0.0170(5) Uani 1 1 d . . . . .
N1 N 0.26642(7) 0.54802(15) 0.5582(2) 0.0149(4) Uani 1 1 d . . . . .
N2 N 0.45107(7) 0.32342(14) 0.4487(3) 0.0163(4) Uani 1 1 d . . . . .
S1 S 0.18067(2) 0.65633(5) 0.72990(8) 0.02400(15) Uani 1 1 d . . . . .
S2 S 0.52268(2) 0.22413(4) 0.20954(8) 0.01991(14) Uani 1 1 d . . . . .

loop_
_atom_site_aniso_label
_atom_site_aniso_U_11
_atom_site_aniso_U_22
_atom_site_aniso_U_33
_atom_site_aniso_U_23
_atom_site_aniso_U_13
_atom_site_aniso_U_12
C1 0.0137(11) 0.0161(11) 0.0141(11) 0.0008(9) 0.0009(9) -0.0012(9)
C2 0.0110(10) 0.0166(11) 0.0146(11) -0.0010(9) -0.0008(9) 0.0008(8)
C3 0.0156(11) 0.0123(10) 0.0158(12) 0.0004(9) -0.0021(9) -0.0015(8)
C4 0.0166(11) 0.0117(10) 0.0166(12) 0.0030(9) -0.0006(9) -0.0009(9)
C5 0.0177(12) 0.0158(11) 0.0305(14) 0.0045(11) 0.0006(11) -0.0030(9)
C6 0.0201(11) 0.0173(10) 0.0162(13) 0.0006(9) -0.0035(10) 0.0016(9)
C7 0.0153(11) 0.0166(11) 0.0179(12) -0.0018(10) -0.0044(10) 0.0010(9)
C8 0.0237(13) 0.0157(11) 0.0238(14) -0.0004(10) -0.0017(11) -0.0012(10)
C9 0.0309(15) 0.0147(11) 0.0289(16) -0.0037(10) -0.0025(11) 0.0034(10)
C10 0.0281(14) 0.0206(12) 0.0237(14) -0.0048(11) -0.0032(11) 0.0087(10)
C11 0.0200(12) 0.0227(12) 0.0159(12) -0.0036(10) -0.0007(10) 0.0023(10)
C12 0.0184(12) 0.0162(11) 0.0159(12) -0.0027(10) -0.0056(9) 0.0024(9)
C13 0.0127(10) 0.0196(11) 0.0143(11) 0.0047(9) 0.0011(9) 0.0002(9)
C14 0.0160(11) 0.0178(11) 0.0205(13) 0.0034(10) 0.0023(10) 0.0000(9)
C15 0.0224(13) 0.0220(12) 0.0260(15) 0.0058(11) -0.0053(11) -0.0048(10)
C16 0.0159(12) 0.0330(14) 0.0313(15) 0.0152(13) -0.0055(10) -0.0076(11)
C17 0.0150(12) 0.0343(14) 0.0252(14) 0.0145(12) 0.0027(10) 0.0039(11)
C18 0.0178(11) 0.0226(12) 0.0172(12) 0.0070(10) 0.0014(10) 0.0030(9)
C19 0.0151(11) 0.0139(11) 0.0166(12) 0.0017(9) 0.0018(9) -0.0020(8)
C20 0.0133(11) 0.0141(10) 0.0173(12) -0.0011(9) 0.0006(9) 0.0011(8)
C21 0.0150(11) 0.0140(11) 0.0152(12) 0.0004(9) -0.0006(9) -0.0009(9)
C22 0.0164(11) 0.0133(11) 0.0163(11) 0.0026(9) -0.0011(9) -0.0028(9)
C23 0.0234(13) 0.0188(12) 0.0186(13) 0.0007(10) -0.0045(10) -0.0017(10)
C24 0.0198(11) 0.0170(11) 0.0206(14) 0.0047(11) 0.0034(10) -0.0021(9)
C25 0.0135(11) 0.0167(11) 0.0156(12) 0.0025(9) -0.0042(9) 0.0005(9)
C26 0.0172(11) 0.0161(11) 0.0203(12) 0.0033(10) -0.0054(10) -0.0028(9)
C27 0.0252(13) 0.0141(10) 0.0233(14) 0.0008(11) -0.0058(11) 0.0001(9)
C28 0.0186(12) 0.0164(11) 0.0204(13) -0.0024(10) -0.0022(10) 0.0039(9)
C29 0.0139(11) 0.0165(11) 0.0183(12) 0.0011(10) -0.0028(9) -0.0007(9)
C30 0.0137(11) 0.0122(10) 0.0188(12) 0.0012(10) -0.0041(9) 0.0003(8)
C31 0.0125(11) 0.0145(10) 0.0198(12) 0.0040(10) -0.0009(10) 0.0014(8)
C32 0.0166(11) 0.0172(11) 0.0176(12) 0.0018(10) 0.0009(10) 0.0012(9)
C33 0.0202(12) 0.0178(12) 0.0218(14) 0.0037(10) -0.0030(10) -0.0012(10)
C34 0.0144(11) 0.0224(12) 0.0251(13) 0.0090(11) 0.0002(10) -0.0029(10)
C35 0.0147(11) 0.0210(12) 0.0213(13) 0.0074(10) 0.0026(10) 0.0044(9)
C36 0.0179(12) 0.0152(11) 0.0177(13) 0.0047(10) 0.0009(10) 0.0009(9)
N1 0.0125(9) 0.0142(9) 0.0179(11) 0.0012(8) 0.0008(8) 0.0018(7)
N2 0.0126(9) 0.0129(9) 0.0235(11) 0.0022(9) 0.0021(8) 0.0005(7)
S1 0.0240(3) 0.0287(3) 0.0192(3) -0.0011(3) 0.0066(3) 0.0077(2)
S2 0.0211(3) 0.0188(3) 0.0199(3) -0.0013(3) 0.0048(3) 0.0010(2)

loop_
_atom_type_symbol
_atom_type_description
_atom_type_scat_dispersion_real
_atom_type_scat_dispersion_imag
_atom_type_scat_source
C C 0.0033 0.0016 'International Tables Vol C Tables 4.2.6.8 and 6.1.1.4'
H H 0.0000 0.0000 'International Tables Vol C Tables 4.2.6.8 and 6.1.1.4'
N N 0.0061 0.0033 'International Tables Vol C Tables 4.2.6.8 and 6.1.1.4'
S S 0.1246 0.1234 'International Tables Vol C Tables 4.2.6.8 and 6.1.1.4'

loop_
_exptl_crystal_face_index_h
_exptl_crystal_face_index_k
_exptl_crystal_face_index_l
_exptl_crystal_face_perp_dist
12 -5 10 0.0739
35 -4 2 0.0482
8 4 -11 0.0721
-35 4 -2 0.0255
-2 4 11 0.0765
9 17 -1 0.0394
-8 -17 -1 0.0076

loop_
_geom_angle_atom_site_label_1
_geom_angle_atom_site_label_2
_geom_angle_atom_site_label_3
_geom_angle
_geom_angle_site_symmetry_1
_geom_angle_site_symmetry_3
_geom_angle_publ_flag
C21 C1 C2 121.8(2) . . ?
C1 C2 N1 120.0(2) . . ?
C3 C2 C1 120.4(2) . . ?
C3 C2 N1 119.6(2) . . ?
C2 C3 C4 120.1(2) . . ?
C19 C3 C2 117.9(2) . . ?
C19 C3 C4 121.8(2) . . ?
C3 C4 C5 111.58(19) . . ?
C3 C4 C6 107.71(18) . . ?
C5 C4 C6 108.8(2) . . ?
C7 C4 C3 109.4(2) . . ?
C7 C4 C5 112.70(19) . . ?
C7 C4 C6 106.40(19) . . ?
C8 C7 C4 122.4(2) . . ?
C12 C7 C4 119.0(2) . . ?
C12 C7 C8 118.1(2) . . ?
C9 C8 C7 121.9(2) . . ?
C8 C9 C10 119.5(2) . . ?
C9 C10 C11 119.8(2) . . ?
C10 C11 C12 120.4(2) . . ?
C10 C11 S1 120.3(2) . . ?
C12 C11 S1 119.25(18) . . ?
C7 C12 N1 120.9(2) . . ?
C11 C12 C7 120.3(2) . . ?
C11 C12 N1 118.8(2) . . ?
C14 C13 C18 119.2(2) . . ?
C14 C13 N1 121.8(2) . . ?
C18 C13 N1 118.9(2) . . ?
C15 C14 C13 120.2(2) . . ?
C14 C15 C16 120.3(3) . . ?
C17 C16 C15 119.6(2) . . ?
C16 C17 C18 120.3(2) . . ?
C13 C18 C17 120.4(2) . . ?
C13 C18 S1 119.14(19) . . ?
C17 C18 S1 120.5(2) . . ?
C3 C19 C20 121.6(2) . . ?
C19 C20 C21 121.3(2) . . ?
C19 C20 N2 119.2(2) . . ?
C21 C20 N2 119.4(2) . . ?
C1 C21 C20 117.0(2) . . ?
C1 C21 C22 124.1(2) . . ?
C20 C21 C22 118.8(2) . . ?
C21 C22 C23 109.33(19) . . ?
C24 C22 C21 111.42(19) . . ?
C24 C22 C23 108.3(2) . . ?
C25 C22 C21 109.14(19) . . ?
C25 C22 C23 106.77(19) . . ?
C25 C22 C24 111.79(19) . . ?
C26 C25 C22 123.3(2) . . ?
C26 C25 C30 117.9(2) . . ?
C30 C25 C22 118.7(2) . . ?
C27 C26 C25 120.9(2) . . ?
C28 C27 C26 121.2(2) . . ?
C27 C28 C29 118.6(2) . . ?
C28 C29 C30 120.6(2) . . ?
C28 C29 S2 120.01(19) . . ?
C30 C29 S2 119.23(17) . . ?
C25 C30 N2 119.7(2) . . ?
C29 C30 C25 120.7(2) . . ?
C29 C30 N2 119.6(2) . . ?
C32 C31 N2 121.0(2) . . ?
C36 C31 C32 119.1(2) . . ?
C36 C31 N2 119.8(2) . . ?
C33 C32 C31 120.2(2) . . ?
C32 C33 C34 120.3(2) . . ?
C35 C34 C33 119.9(2) . . ?
C34 C35 C36 120.0(2) . . ?
C31 C36 S2 119.48(18) . . ?
C35 C36 C31 120.4(2) . . ?
C35 C36 S2 120.05(19) . . ?
C2 N1 C12 117.92(19) . . ?
C2 N1 C13 120.39(19) . . ?
C13 N1 C12 116.44(19) . . ?
C30 N2 C20 117.80(18) . . ?
C30 N2 C31 120.24(18) . . ?
C31 N2 C20 121.64(17) . . ?
C11 S1 C18 96.72(12) . . ?
C36 S2 C29 99.00(11) . . ?

loop_
_geom_bond_atom_site_label_1
_geom_bond_atom_site_label_2
_geom_bond_distance
_geom_bond_site_symmetry_2
_geom_bond_publ_flag
C1 C2 1.398(3) . ?
C1 C21 1.391(3) . ?
C2 C3 1.397(3) . ?
C2 N1 1.417(3) . ?
C3 C4 1.527(3) . ?
C3 C19 1.382(3) . ?
C4 C5 1.531(3) . ?
C4 C6 1.544(3) . ?
C4 C7 1.519(3) . ?
C7 C8 1.399(3) . ?
C7 C12 1.396(4) . ?
C8 C9 1.379(4) . ?
C9 C10 1.387(4) . ?
C10 C11 1.391(3) . ?
C11 C12 1.394(3) . ?
C11 S1 1.761(3) . ?
C12 N1 1.422(3) . ?
C13 C14 1.390(3) . ?
C13 C18 1.391(3) . ?
C13 N1 1.421(3) . ?
C14 C15 1.387(3) . ?
C15 C16 1.394(4) . ?
C16 C17 1.371(4) . ?
C17 C18 1.393(3) . ?
C18 S1 1.764(3) . ?
C19 C20 1.387(3) . ?
C20 C21 1.398(3) . ?
C20 N2 1.414(3) . ?
C21 C22 1.531(3) . ?
C22 C23 1.545(3) . ?
C22 C24 1.531(3) . ?
C22 C25 1.525(3) . ?
C25 C26 1.396(3) . ?
C25 C30 1.400(3) . ?
C26 C27 1.387(4) . ?
C27 C28 1.382(4) . ?
C28 C29 1.391(3) . ?
C29 C30 1.397(3) . ?
C29 S2 1.768(2) . ?
C30 N2 1.408(3) . ?
C31 C32 1.394(3) . ?
C31 C36 1.393(3) . ?
C31 N2 1.410(3) . ?
C32 C33 1.385(3) . ?
C33 C34 1.387(4) . ?
C34 C35 1.381(4) . ?
C35 C36 1.392(3) . ?
C36 S2 1.759(2) . ?

loop_
_exptl_oxdiff_crystal_face_indexfrac_h
_exptl_oxdiff_crystal_face_indexfrac_k
_exptl_oxdiff_crystal_face_indexfrac_l
_exptl_oxdiff_crystal_face_x
_exptl_oxdiff_crystal_face_y
_exptl_oxdiff_crystal_face_z
12.1393 -5.4651 10.4097 0.0340 -0.4862 0.8732
34.5054 -4.4107 2.2583 0.0695 -0.9932 0.0933
7.9259 3.7344 -11.1460 0.0044 -0.0622 -0.9981
-34.7971 4.2831 -1.8723 -0.0696 0.9958 -0.0587
-1.6412 4.2295 11.3186 0.4694 0.0328 0.8824
8.6817 16.9121 -0.5979 0.9501 0.0664 -0.3048
-8.2628 -16.9420 -0.7074 -0.9782 -0.0684 0.1961
